data_4115267
loop_
_publ_author_name
'Joseph P. Marino'
'Maria B. Rubio'
'Ganfeng Cao'
'Alfonso de Dios'

_publ_section_title
;
 Total Synthesis of (+)-Aspidospermidine: A New Strategy for the
 Enantiospecific Synthesis of Aspidosperma Alkaloids
;
_journal_name_full 'Journal of the American Chemical Society'
_journal_page_first 13398
_journal_page_last 13399
_journal_paper_doi 10.1021/ja026357f
_journal_volume 124
_journal_year 2002
_chemical_formula_sum 'C33 H43 N O7 S'
_chemical_formula_weight 597.74
_chemical_name_systematic
;
 ?
;
_space_group_IT_number 4
_symmetry_cell_setting monoclinic
_symmetry_space_group_name_Hall 'P 2yb'
_symmetry_space_group_name_H-M 'P 1 21 1'
_atom_sites_solution_hydrogens geom
_atom_sites_solution_primary direct
_atom_sites_solution_secondary difmap
_audit_creation_method SHELXL-97
_cell_angle_alpha 90.00
_cell_angle_beta 114.030(4)
_cell_angle_gamma 90.00
_cell_formula_units_Z 2
_cell_length_a 10.130(2)
_cell_length_b 15.444(3)
_cell_length_c 11.761(3)
_cell_measurement_reflns_used 4822
_cell_measurement_temperature 158(2)
_cell_measurement_theta_max 26.09
_cell_measurement_theta_min 2.31
_cell_volume 1680.5(6)
_computing_cell_refinement 'Bruker SMART'
_computing_data_collection 'Bruker SMART'
_computing_data_reduction 'Bruker SHELXTL'
_computing_molecular_graphics 'Bruker SHELXTL'
_computing_publication_material 'Bruker SHELXTL'
_computing_structure_refinement 'Bruker SHELXTL'
_computing_structure_solution 'Bruker SHELXTL'
_diffrn_ambient_temperature 158(2)
_diffrn_measured_fraction_theta_full 0.993
_diffrn_measured_fraction_theta_max 0.993
_diffrn_measurement_device_type 'CCD area detector'
_diffrn_measurement_method 'phi and omega scans'
_diffrn_radiation_monochromator graphite
_diffrn_radiation_source 'sealed tube'
_diffrn_radiation_type MoK\a
_diffrn_radiation_wavelength 0.71073
_diffrn_reflns_av_R_equivalents 0.0303
_diffrn_reflns_av_sigmaI/netI 0.0278
_diffrn_reflns_limit_h_max 11
_diffrn_reflns_limit_h_min -12
_diffrn_reflns_limit_k_max 19
_diffrn_reflns_limit_k_min -19
_diffrn_reflns_limit_l_max 14
_diffrn_reflns_limit_l_min 0
_diffrn_reflns_number 22085
_diffrn_reflns_theta_full 26.44
_diffrn_reflns_theta_max 26.44
_diffrn_reflns_theta_min 1.90
_exptl_absorpt_coefficient_mu 0.141
_exptl_absorpt_correction_T_max 0.974
_exptl_absorpt_correction_T_min 0.741
_exptl_absorpt_correction_type SADABS
_exptl_absorpt_process_details 'Blessing, Acta Cryst. (1995) A51 33-38.'
_exptl_crystal_colour colorless
_exptl_crystal_density_diffrn 1.181
_exptl_crystal_description plate
_exptl_crystal_F_000 640
_exptl_crystal_size_max 0.20
_exptl_crystal_size_mid 0.22
_exptl_crystal_size_min 0.40
_refine_diff_density_max 0.729
_refine_diff_density_min -0.470
_refine_diff_density_rms 0.059
_refine_ls_abs_structure_details 'Flack H D (1983), Acta Cryst. A39, 876-881'
_refine_ls_abs_structure_Flack 0.05(12)
_refine_ls_extinction_coef 0.011(3)
_refine_ls_extinction_expression Fc^*^=kFc[1+0.001xFc^2^\l^3^/sin(2\q)]^-1/4^
_refine_ls_extinction_method SHELXL
_refine_ls_goodness_of_fit_ref 1.103
_refine_ls_hydrogen_treatment mixed
_refine_ls_matrix_type full
_refine_ls_number_parameters 389
_refine_ls_number_reflns 6870
_refine_ls_number_restraints 1
_refine_ls_restrained_S_all 1.103
_refine_ls_R_factor_all 0.0821
_refine_ls_R_factor_gt 0.0704
_refine_ls_shift/su_max 0.006
_refine_ls_shift/su_mean 0.003
_refine_ls_structure_factor_coef Fsqd
_refine_ls_weighting_details 'calc w=1/[\s^2^(Fo^2^)+(0.0971P)^2^+1.0568P] where P=(Fo^2^+2Fc^2^)/3'
_refine_ls_weighting_scheme calc
_refine_ls_wR_factor_gt 0.1819
_refine_ls_wR_factor_ref 0.1908
_reflns_number_gt 5790
_reflns_number_total 6870
_reflns_threshold_expression >2sigma(I)
_cod_data_source_file ja026357f-4_s2.cif
_cod_data_source_block mbr330
_cod_original_cell_volume 1680.4(6)
_cod_database_code 4115267

loop_
_symmetry_equiv_pos_as_xyz
'x, y, z'
'-x, y+1/2, -z'

loop_
_atom_site_label
_atom_site_type_symbol
_atom_site_fract_x
_atom_site_fract_y
_atom_site_fract_z
_atom_site_U_iso_or_equiv
_atom_site_adp_type
_atom_site_occupancy
_atom_site_symmetry_multiplicity
_atom_site_calc_flag
_atom_site_refinement_flags
N1 N 0.6830(3) 0.6234(2) 0.6537(3) 0.0379(7) Uani 1 1 d .
S1 S 0.51369(12) 0.87806(6) 0.25860(9) 0.0498(3) Uani 1 1 d .
O1 O 0.7330(3) 0.7754(2) 0.2860(3) 0.0445(7) Uani 1 1 d .
O2 O 0.9434(3) 0.7061(3) 0.3646(4) 0.0854(15) Uani 1 1 d .
O3 O 0.6499(5) 0.7267(3) 0.7772(3) 0.0896(15) Uani 1 1 d .
O4 O 0.8211(3) 0.6267(2) 0.8604(3) 0.0521(7) Uani 1 1 d .
O5 O 0.6914(4) 0.4972(2) 0.5572(4) 0.0701(11) Uani 1 1 d .
O6 O 0.8938(3) 0.5533(2) 0.6997(3) 0.0599(9) Uani 1 1 d .
O7 O 0.8102(5) 0.9256(3) 0.7435(4) 0.0934(15) Uani 1 1 d .
C1 C 0.1581(8) 0.8099(5) -0.2951(6) 0.104(3) Uani 1 1 d .
H1A H 0.2110 0.8279 -0.3449 0.111(4) Uiso 1 1 calc R
H1B H 0.0669 0.8420 -0.3224 0.111(4) Uiso 1 1 calc R
H1C H 0.1379 0.7477 -0.3062 0.111(4) Uiso 1 1 calc R
C2 C 0.2489(6) 0.8289(4) -0.1587(4) 0.0683(14) Uani 1 1 d .
C3 C 0.1945(6) 0.8760(4) -0.0872(5) 0.0760(15) Uani 1 1 d .
H3 H 0.0998 0.8995 -0.1253 0.111(4) Uiso 1 1 calc R
C4 C 0.2756(5) 0.8897(3) 0.0395(4) 0.0608(12) Uani 1 1 d .
H4 H 0.2347 0.9206 0.0872 0.111(4) Uiso 1 1 calc R
C5 C 0.4153(5) 0.8586(3) 0.0958(4) 0.0480(10) Uani 1 1 d .
C6 C 0.4712(5) 0.8142(3) 0.0252(4) 0.0611(13) Uani 1 1 d .
H6 H 0.5677 0.7934 0.0629 0.111(4) Uiso 1 1 calc R
C7 C 0.3896(6) 0.7986(3) -0.1013(4) 0.0657(14) Uani 1 1 d .
H7 H 0.4308 0.7671 -0.1483 0.111(4) Uiso 1 1 calc R
C8 C 0.5999(3) 0.7737(2) 0.3062(3) 0.0333(7) Uani 1 1 d .
H8 H 0.5348 0.7288 0.2497 0.111(4) Uiso 1 1 calc R
C9 C 0.8280(4) 0.7187(3) 0.3664(4) 0.0466(10) Uani 1 1 d .
C10 C 0.7654(3) 0.6800(2) 0.4497(3) 0.0311(7) Uani 1 1 d .
H10A H 0.8394 0.6757 0.5362 0.111(4) Uiso 1 1 calc R
H10B H 0.7262 0.6215 0.4205 0.111(4) Uiso 1 1 calc R
C11 C 0.6429(3) 0.7433(2) 0.4419(3) 0.0293(7) Uani 1 1 d .
C12 C 0.5188(4) 0.6978(2) 0.4594(3) 0.0340(7) Uani 1 1 d .
C13 C 0.3762(4) 0.7145(3) 0.3762(4) 0.0480(10) Uani 1 1 d .
H13 H 0.3583 0.7523 0.3077 0.111(4) Uiso 1 1 calc R
C14 C 0.2612(5) 0.6769(5) 0.3920(5) 0.0748(17) Uani 1 1 d .
H14 H 0.1652 0.6902 0.3355 0.111(4) Uiso 1 1 calc R
C15 C 0.2837(6) 0.6206(5) 0.4886(6) 0.086(2) Uani 1 1 d .
H15 H 0.2040 0.5939 0.4976 0.111(4) Uiso 1 1 calc R
C16 C 0.4226(5) 0.6031(4) 0.5721(5) 0.0623(13) Uani 1 1 d .
H16 H 0.4385 0.5645 0.6393 0.111(4) Uiso 1 1 calc R
C17 C 0.5405(4) 0.6414(2) 0.5592(4) 0.0393(8) Uani 1 1 d .
C18 C 0.7161(5) 0.6649(3) 0.7680(4) 0.0444(9) Uani 1 1 d .
C19 C 0.8791(7) 0.6613(4) 0.9895(5) 0.0743(16) Uani 1 1 d .
C20 C 0.7682(12) 0.6507(9) 1.0372(9) 0.151(4) Uani 1 1 d .
H20A H 0.7202 0.7063 1.0339 0.111(4) Uiso 1 1 calc R
H20B H 0.8128 0.6304 1.1236 0.111(4) Uiso 1 1 calc R
H20C H 0.6968 0.6081 0.9863 0.111(4) Uiso 1 1 calc R
C21 C 0.9954(9) 0.5969(6) 1.0606(5) 0.108(3) Uani 1 1 d .
H21A H 1.0334 0.6101 1.1497 0.111(4) Uiso 1 1 calc R
H21B H 1.0738 0.6003 1.0322 0.111(4) Uiso 1 1 calc R
H21C H 0.9547 0.5383 1.0461 0.111(4) Uiso 1 1 calc R
C22 C 0.9566(15) 0.7427(8) 0.9895(12) 0.168(4) Uani 1 1 d .
H22A H 0.8887 0.7914 0.9686 0.111(4) Uiso 1 1 calc R
H22B H 0.9983 0.7386 0.9278 0.111(4) Uiso 1 1 calc R
H22C H 1.0340 0.7519 1.0723 0.111(4) Uiso 1 1 calc R
C23 C 0.7538(4) 0.5490(2) 0.6331(4) 0.0380(8) Uani 1 1 d .
C24 C 0.9902(6) 0.4809(3) 0.6968(4) 0.0619(13) Uani 1 1 d .
C25 C 0.9581(9) 0.4061(5) 0.7502(9) 0.114(3) Uani 1 1 d .
H25A H 0.9125 0.4232 0.8060 0.111(4) Uiso 1 1 calc R
H25B H 1.0477 0.3744 0.7976 0.111(4) Uiso 1 1 calc R
H25C H 0.8920 0.3688 0.6841 0.111(4) Uiso 1 1 calc R
C26 C 1.1349(8) 0.5135(9) 0.7819(10) 0.193(7) Uani 1 1 d .
H26A H 1.1446 0.5098 0.8682 0.111(4) Uiso 1 1 calc R
H26B H 1.1455 0.5739 0.7615 0.111(4) Uiso 1 1 calc R
H26C H 1.2101 0.4782 0.7722 0.111(4) Uiso 1 1 calc R
C27 C 0.9878(7) 0.4744(5) 0.5720(6) 0.087(2) Uani 1 1 d .
H27A H 1.0476 0.4253 0.5688 0.111(4) Uiso 1 1 calc R
H27B H 1.0262 0.5279 0.5523 0.111(4) Uiso 1 1 calc R
H27C H 0.8882 0.4656 0.5112 0.111(4) Uiso 1 1 calc R
C28 C 0.7107(4) 0.8159(2) 0.5395(3) 0.0390(8) Uani 1 1 d .
H28A H 0.7782 0.7887 0.6178 0.111(4) Uiso 1 1 calc R
H28B H 0.7686 0.8538 0.5094 0.111(4) Uiso 1 1 calc R
C29 C 0.6066(5) 0.8726(3) 0.5694(4) 0.0570(12) Uani 1 1 d .
H29A H 0.5578 0.9127 0.4991 0.111(4) Uiso 1 1 calc R
H29B H 0.5314 0.8354 0.5779 0.111(4) Uiso 1 1 calc R
C30 C 0.6795(7) 0.9246(3) 0.6874(5) 0.0773(19) Uani 1 1 d .
C31 C 0.5806(9) 0.9727(5) 0.7347(6) 0.104(2) Uani 1 1 d .
H31A H 0.5443 1.0243 0.6810 0.111(4) Uiso 1 1 calc R
H31B H 0.4960 0.9348 0.7185 0.111(4) Uiso 1 1 calc R
C32 C 0.6260(9) 1.0007(9) 0.8549(8) 0.132(4) Uani 1 1 d .
H32A H 0.7060 1.0421 0.8700 0.111(4) Uiso 1 1 calc R
H32B H 0.6678 0.9501 0.9095 0.111(4) Uiso 1 1 calc R
C33 C 0.5243(8) 1.0419(6) 0.8974(7) 0.097(2) Uani 1 1 d .
H33A H 0.4548 1.0767 0.8297 0.111(4) Uiso 1 1 calc R
H33B H 0.5773 1.0794 0.9687 0.111(4) Uiso 1 1 calc R
H33C H 0.4725 0.9973 0.9223 0.111(4) Uiso 1 1 calc R

loop_
_atom_site_aniso_label
_atom_site_aniso_U_11
_atom_site_aniso_U_22
_atom_site_aniso_U_33
_atom_site_aniso_U_23
_atom_site_aniso_U_13
_atom_site_aniso_U_12
N1 0.0452(17) 0.0371(16) 0.0380(16) 0.0026(13) 0.0239(14) 0.0091(13)
S1 0.0596(6) 0.0320(4) 0.0389(5) -0.0001(4) 0.0006(4) 0.0125(4)
O1 0.0278(12) 0.0612(17) 0.0446(14) 0.0215(13) 0.0149(11) 0.0040(11)
O2 0.0371(16) 0.150(4) 0.081(2) 0.060(3) 0.0368(17) 0.029(2)
O3 0.134(4) 0.086(3) 0.057(2) 0.0026(19) 0.047(2) 0.065(3)
O4 0.0634(18) 0.0528(17) 0.0389(15) -0.0134(13) 0.0196(14) 0.0065(14)
O5 0.0577(19) 0.0333(15) 0.117(3) -0.0262(18) 0.033(2) -0.0058(14)
O6 0.0610(19) 0.071(2) 0.0433(16) -0.0110(15) 0.0161(14) 0.0330(17)
O7 0.096(3) 0.068(2) 0.067(2) -0.029(2) -0.017(2) 0.004(2)
C1 0.093(5) 0.113(6) 0.057(3) -0.012(4) -0.021(3) 0.010(4)
C2 0.070(3) 0.065(3) 0.042(2) -0.002(2) -0.007(2) 0.013(3)
C3 0.051(3) 0.082(3) 0.067(3) 0.006(3) -0.006(2) 0.020(3)
C4 0.055(3) 0.059(3) 0.052(2) 0.004(2) 0.004(2) 0.016(2)
C5 0.054(2) 0.042(2) 0.0364(19) 0.0035(16) 0.0060(17) 0.0132(17)
C6 0.060(3) 0.064(3) 0.040(2) 0.000(2) -0.0002(19) 0.025(2)
C7 0.074(3) 0.062(3) 0.042(2) -0.002(2) 0.005(2) 0.026(2)
C8 0.0269(16) 0.0344(17) 0.0341(17) -0.0018(14) 0.0080(13) 0.0041(13)
C9 0.0275(18) 0.069(3) 0.047(2) 0.020(2) 0.0183(16) 0.0078(17)
C10 0.0249(15) 0.0352(18) 0.0353(17) 0.0068(14) 0.0146(14) 0.0025(12)
C11 0.0254(15) 0.0289(15) 0.0321(16) -0.0017(13) 0.0101(13) 0.0002(12)
C12 0.0290(16) 0.0359(18) 0.0385(18) -0.0083(15) 0.0153(14) 0.0009(13)
C13 0.0276(17) 0.067(3) 0.054(2) -0.010(2) 0.0212(17) 0.0019(17)
C14 0.030(2) 0.128(5) 0.074(3) -0.013(3) 0.028(2) -0.013(3)
C15 0.044(3) 0.132(6) 0.099(4) -0.002(4) 0.048(3) -0.023(3)
C16 0.058(3) 0.068(3) 0.085(3) 0.006(3) 0.054(3) -0.008(2)
C17 0.0383(19) 0.037(2) 0.054(2) -0.0007(16) 0.0305(17) 0.0013(15)
C18 0.062(2) 0.037(2) 0.048(2) 0.0040(17) 0.036(2) 0.0123(18)
C19 0.107(4) 0.067(3) 0.044(3) -0.019(2) 0.025(3) 0.007(3)
C20 0.171(6) 0.216(8) 0.099(5) 0.004(5) 0.088(5) 0.050(6)
C21 0.135(6) 0.113(6) 0.043(3) -0.016(3) 0.005(3) 0.030(5)
C22 0.201(8) 0.124(6) 0.127(6) -0.004(5) 0.015(5) -0.035(6)
C23 0.050(2) 0.0298(18) 0.044(2) 0.0083(16) 0.0298(18) 0.0029(16)
C24 0.076(3) 0.067(3) 0.051(3) 0.008(2) 0.034(2) 0.042(3)
C25 0.130(5) 0.087(4) 0.163(6) 0.063(4) 0.099(4) 0.056(4)
C26 0.095(5) 0.251(13) 0.148(8) -0.122(9) -0.038(5) 0.112(7)
C27 0.091(4) 0.112(5) 0.087(4) 0.026(4) 0.065(4) 0.046(4)
C28 0.0383(18) 0.0295(17) 0.0376(18) -0.0041(15) 0.0034(15) -0.0005(14)
C29 0.067(3) 0.043(2) 0.0378(19) -0.012(2) -0.0020(18) 0.022(2)
C30 0.103(4) 0.041(3) 0.050(3) -0.013(2) -0.007(3) 0.029(3)
C31 0.125(5) 0.082(4) 0.070(3) -0.024(3) 0.005(3) 0.056(4)
C32 0.082(5) 0.245(12) 0.083(5) 0.023(6) 0.048(4) 0.029(6)
C33 0.103(5) 0.132(6) 0.074(4) 0.022(4) 0.053(4) 0.008(4)

loop_
_atom_type_symbol
_atom_type_description
_atom_type_scat_dispersion_real
_atom_type_scat_dispersion_imag
_atom_type_scat_source
C C 0.0033 0.0016 'International Tables Vol C Tables 4.2.6.8 and 6.1.1.4'
H H 0.0000 0.0000 'International Tables Vol C Tables 4.2.6.8 and 6.1.1.4'
N N 0.0061 0.0033 'International Tables Vol C Tables 4.2.6.8 and 6.1.1.4'
O O 0.0106 0.0060 'International Tables Vol C Tables 4.2.6.8 and 6.1.1.4'
S S 0.1246 0.1234 'International Tables Vol C Tables 4.2.6.8 and 6.1.1.4'

loop_
_geom_angle_atom_site_label_1
_geom_angle_atom_site_label_2
_geom_angle_atom_site_label_3
_geom_angle
C18 N1 C23 126.2(3)
C18 N1 C17 115.1(3)
C23 N1 C17 116.0(3)
C5 S1 C8 99.77(17)
C9 O1 C8 108.3(3)
C18 O4 C19 122.3(4)
C23 O6 C24 120.3(4)
C7 C2 C3 117.8(4)
C7 C2 C1 120.6(5)
C3 C2 C1 121.6(5)
C2 C3 C4 121.4(4)
C5 C4 C3 120.1(5)
C6 C5 C4 118.8(4)
C6 C5 S1 123.2(3)
C4 C5 S1 118.0(4)
C5 C6 C7 121.5(4)
C2 C7 C6 120.3(5)
O1 C8 C11 106.4(2)
O1 C8 S1 107.1(2)
C11 C8 S1 119.2(2)
O2 C9 O1 120.9(4)
O2 C9 C10 128.9(4)
O1 C9 C10 110.2(3)
C9 C10 C11 104.6(3)
C12 C11 C8 112.2(3)
C12 C11 C28 112.0(3)
C8 C11 C28 113.4(3)
C12 C11 C10 112.6(3)
C8 C11 C10 97.7(2)
C28 C11 C10 108.0(3)
C13 C12 C17 117.7(3)
C13 C12 C11 119.5(3)
C17 C12 C11 122.7(3)
C14 C13 C12 121.0(5)
C13 C14 C15 120.8(5)
C16 C15 C14 119.5(4)
C15 C16 C17 120.8(5)
C16 C17 C12 120.3(4)
C16 C17 N1 117.7(4)
C12 C17 N1 122.0(3)
O3 C18 O4 125.4(4)
O3 C18 N1 121.9(4)
O4 C18 N1 112.7(3)
C20 C19 C22 126.0(9)
C20 C19 O4 107.9(6)
C22 C19 O4 107.1(7)
C20 C19 C21 105.3(7)
C22 C19 C21 105.4(8)
O4 C19 C21 102.9(4)
O5 C23 O6 127.2(4)
O5 C23 N1 121.7(4)
O6 C23 N1 110.7(3)
C25 C24 C27 118.5(6)
C25 C24 C26 108.6(8)
C27 C24 C26 107.9(7)
C25 C24 O6 109.3(4)
C27 C24 O6 109.3(4)
C26 C24 O6 101.9(5)
C29 C28 C11 116.7(3)
C30 C29 C28 113.2(4)
O7 C30 C29 121.6(5)
O7 C30 C31 121.9(5)
C29 C30 C31 116.5(5)
C32 C31 C30 122.6(6)
C31 C32 C33 120.3(7)

loop_
_geom_bond_atom_site_label_1
_geom_bond_atom_site_label_2
_geom_bond_distance
N1 C18 1.401(5)
N1 C23 1.427(5)
N1 C17 1.446(5)
S1 C5 1.788(4)
S1 C8 1.810(4)
O1 C9 1.358(5)
O1 C8 1.461(4)
O2 C9 1.193(5)
O3 C18 1.197(5)
O4 C18 1.311(5)
O4 C19 1.487(5)
O5 C23 1.173(5)
O6 C23 1.313(5)
O6 C24 1.494(5)
O7 C30 1.215(7)
C1 C2 1.518(7)
C2 C7 1.387(7)
C2 C3 1.386(8)
C3 C4 1.393(7)
C4 C5 1.382(6)
C5 C6 1.365(7)
C6 C7 1.398(6)
C8 C11 1.547(5)
C9 C10 1.491(5)
C10 C11 1.553(4)
C11 C12 1.526(5)
C11 C28 1.551(5)
C12 C13 1.400(5)
C12 C17 1.405(5)
C13 C14 1.381(6)
C14 C15 1.374(9)
C15 C16 1.375(8)
C16 C17 1.395(5)
C19 C20 1.456(11)
C19 C22 1.482(13)
C19 C21 1.509(9)
C24 C25 1.415(9)
C24 C27 1.462(7)
C24 C26 1.486(10)
C28 C29 1.518(6)
C29 C30 1.510(6)
C30 C31 1.524(9)
C31 C32 1.366(11)
C32 C33 1.461(11)
